data_4104329
loop_
_publ_author_name
'Shengqian Ma'
'Daofeng Sun'
'Daqiang Yuan'
'Xi-Sen Wang'
'Hong-Cai Zhou'

_publ_section_title
;
 Preparation and Gas Adsorption Studies of Three Mesh-Adjustable Molecular
 Sieves with a Common Structure
;
_journal_name_full 'Journal of the American Chemical Society'
_journal_page_first 6445
_journal_page_last 6451
_journal_paper_doi 10.1021/ja808896f
_journal_volume 131
_journal_year 2009
_chemical_formula_moiety 'Zn (C12 H16 O4) (H2O)'
_chemical_formula_sum 'C18 H18 O5 Zn'
_chemical_formula_weight 379.69
_chemical_name_common MAMS-2
_chemical_name_systematic
; 
 ? 
;
_space_group_IT_number 165
_symmetry_cell_setting trigonal
_symmetry_space_group_name_Hall '-P 3 2"c'
_symmetry_space_group_name_H-M 'P -3 c 1'
_atom_sites_solution_hydrogens geom
_atom_sites_solution_primary direct
_atom_sites_solution_secondary difmap
_audit_creation_method SHELXL-97
_cell_angle_alpha 90.00
_cell_angle_beta 90.00
_cell_angle_gamma 120.00
_cell_formula_units_Z 12
_cell_length_a 18.6069(6)
_cell_length_b 18.6069(6)
_cell_length_c 22.6226(14)
_cell_measurement_reflns_used 4169
_cell_measurement_temperature 213(2)
_cell_measurement_theta_max 20.49
_cell_measurement_theta_min 2.20
_cell_volume 6783.0(5)
_computing_cell_refinement 'Bruker SMART'
_computing_data_collection 'Bruker SMART'
_computing_data_reduction 'Bruker SAINT'
_computing_molecular_graphics 'Bruker SHELXTL'
_computing_publication_material 'Bruker SHELXTL'
_computing_structure_refinement 'SHELXL-97 (Sheldrick, 1997)'
_computing_structure_solution 'SHELXS-97 (Sheldrick, 1990)'
_diffrn_ambient_temperature 213(2)
_diffrn_measured_fraction_theta_full 1.000
_diffrn_measured_fraction_theta_max 1.000
_diffrn_measurement_device_type 'CCD area detector'
_diffrn_measurement_method 'phi and omega scans'
_diffrn_radiation_monochromator graphite
_diffrn_radiation_source 'fine-focus sealed tube'
_diffrn_radiation_type MoK\a
_diffrn_radiation_wavelength 0.71073
_diffrn_reflns_av_R_equivalents 0.1612
_diffrn_reflns_av_sigmaI/netI 0.0725
_diffrn_reflns_limit_h_max 18
_diffrn_reflns_limit_h_min -15
_diffrn_reflns_limit_k_max 16
_diffrn_reflns_limit_k_min -18
_diffrn_reflns_limit_l_max 22
_diffrn_reflns_limit_l_min -22
_diffrn_reflns_number 23787
_diffrn_reflns_theta_full 20.83
_diffrn_reflns_theta_max 20.83
_diffrn_reflns_theta_min 1.26
_diffrn_standards_decay_% none
_exptl_absorpt_coefficient_mu 1.104
_exptl_absorpt_correction_type none
_exptl_crystal_colour colorless
_exptl_crystal_density_diffrn 1.115
_exptl_crystal_density_method 'not measured'
_exptl_crystal_description block
_exptl_crystal_F_000 2352
_exptl_crystal_size_max 0.25
_exptl_crystal_size_mid 0.24
_exptl_crystal_size_min 0.20
_refine_diff_density_max 0.473
_refine_diff_density_min -0.722
_refine_diff_density_rms 0.136
_refine_ls_extinction_coef 0.00035(16)
_refine_ls_extinction_expression Fc^*^=kFc[1+0.001xFc^2^\l^3^/sin(2\q)]^-1/4^
_refine_ls_extinction_method SHELXL
_refine_ls_goodness_of_fit_ref 1.060
_refine_ls_hydrogen_treatment mixed
_refine_ls_matrix_type full
_refine_ls_number_parameters 218
_refine_ls_number_reflns 2388
_refine_ls_number_restraints 3
_refine_ls_restrained_S_all 1.060
_refine_ls_R_factor_all 0.0900
_refine_ls_R_factor_gt 0.0746
_refine_ls_shift/su_max 0.018
_refine_ls_shift/su_mean 0.001
_refine_ls_structure_factor_coef Fsqd
_refine_ls_weighting_details 'calc w=1/[\s^2^(Fo^2^)+(0.1036P)^2^+38.0144P] where P=(Fo^2^+2Fc^2^)/3'
_refine_ls_weighting_scheme calc
_refine_ls_wR_factor_gt 0.2043
_refine_ls_wR_factor_ref 0.2136
_reflns_number_gt 1906
_reflns_number_total 2388
_reflns_threshold_expression >2sigma(I)
_cod_data_source_file ja808896f_si_002.cif
_cod_data_source_block xamd666
_cod_database_code 4104329

loop_
_symmetry_equiv_pos_as_xyz
'x, y, z'
'-y, x-y, z'
'-x+y, -x, z'
'y, x, -z+1/2'
'x-y, -y, -z+1/2'
'-x, -x+y, -z+1/2'
'-x, -y, -z'
'y, -x+y, -z'
'x-y, x, -z'
'-y, -x, z-1/2'
'-x+y, y, z-1/2'
'x, x-y, z-1/2'

loop_
_atom_site_label
_atom_site_type_symbol
_atom_site_fract_x
_atom_site_fract_y
_atom_site_fract_z
_atom_site_U_iso_or_equiv
_atom_site_adp_type
_atom_site_occupancy
_atom_site_symmetry_multiplicity
_atom_site_calc_flag
_atom_site_refinement_flags
Zn1 Zn 0.94646(6) 0.45917(6) 0.19708(4) 0.0372(5) Uani 1 1 d .
C2 C 0.7102(5) 0.1418(5) 0.3291(4) 0.042(2) Uani 1 1 d .
C13 C 0.9028(7) 0.3417(6) 0.2964(5) 0.057(3) Uani 1 1 d .
C6 C 0.8030(5) 0.1734(5) 0.4132(4) 0.045(2) Uani 1 1 d .
C5 C 0.8611(6) 0.2445(6) 0.3811(4) 0.052(2) Uani 1 1 d .
H5 H 0.9129 0.2787 0.3980 0.062 Uiso 1 1 calc R
C4 C 0.8449(5) 0.2654(5) 0.3265(4) 0.045(2) Uani 1 1 d .
C8 C 0.8212(5) 0.1548(6) 0.4717(4) 0.047(2) Uani 1 1 d .
O1 O 0.8857(4) 0.3548(4) 0.2455(3) 0.067(2) Uani 1 1 d .
C7 C 0.7274(6) 0.1238(5) 0.3834(4) 0.051(2) Uani 1 1 d .
H7 H 0.6871 0.0760 0.4021 0.061 Uiso 1 1 calc R
C3 C 0.7690(6) 0.2119(6) 0.3003(4) 0.046(2) Uani 1 1 d .
H3 H 0.7577 0.2238 0.2627 0.055 Uiso 1 1 calc R
C1 C 0.6278(6) 0.0876(6) 0.3011(4) 0.048(2) Uani 1 1 d .
C11 C 0.8630(6) 0.1300(6) 0.5900(4) 0.058(3) Uani 1 1 d .
C12 C 0.9009(7) 0.1690(7) 0.4880(4) 0.070(3) Uani 1 1 d .
H12 H 0.9419 0.1885 0.4590 0.084 Uiso 1 1 calc R
C9 C 0.7654(7) 0.1278(7) 0.5165(4) 0.067(3) Uani 1 1 d .
H9 H 0.7117 0.1168 0.5086 0.081 Uiso 1 1 calc R
C15 C 0.9214(7) 0.1563(7) 0.5425(4) 0.072(3) Uani 1 1 d .
H15 H 0.9743 0.1647 0.5494 0.087 Uiso 1 1 calc R
C10 C 0.7845(7) 0.1159(6) 0.5728(5) 0.069(3) Uani 1 1 d .
H10 H 0.7431 0.0974 0.6013 0.083 Uiso 1 1 calc R
O4 O 0.9680(5) 0.3926(5) 0.3245(4) 0.085(2) Uani 1 1 d .
O1W O 0.8762(9) 0.4240(8) 0.1313(6) 0.198(7) Uani 1 1 d .
C16 C 0.931(2) 0.090(2) 0.6555(11) 0.45(4) Uani 1 1 d D
H16A H 0.9786 0.1194 0.6304 0.673 Uiso 1 1 calc R
H16B H 0.9007 0.0329 0.6443 0.673 Uiso 1 1 calc R
H16C H 0.9487 0.0948 0.6959 0.673 Uiso 1 1 calc R
O2 O 0.6159(4) 0.1069(4) 0.2512(3) 0.0633(19) Uani 1 1 d .
O3 O 0.5739(4) 0.0259(4) 0.3311(3) 0.0659(19) Uani 1 1 d .
C18 C 0.8067(14) 0.0781(19) 0.6910(9) 0.32(2) Uani 1 1 d D
H18A H 0.7718 0.0221 0.6776 0.481 Uiso 1 1 calc R
H18B H 0.7761 0.1071 0.6899 0.481 Uiso 1 1 calc R
H18C H 0.8245 0.0776 0.7307 0.481 Uiso 1 1 calc R
C14 C 0.8836(7) 0.1224(7) 0.6501(5) 0.075(3) Uani 1 1 d .
C17 C 0.926(2) 0.2089(14) 0.6848(11) 0.36(2) Uani 1 1 d D
H17A H 0.9772 0.2471 0.6660 0.539 Uiso 1 1 calc R
H17B H 0.9363 0.2001 0.7249 0.539 Uiso 1 1 calc R
H17C H 0.8892 0.2313 0.6842 0.539 Uiso 1 1 calc R

loop_
_atom_site_aniso_label
_atom_site_aniso_U_11
_atom_site_aniso_U_22
_atom_site_aniso_U_33
_atom_site_aniso_U_23
_atom_site_aniso_U_13
_atom_site_aniso_U_12
Zn1 0.0304(7) 0.0438(8) 0.0318(7) -0.0007(4) -0.0030(4) 0.0144(5)
C2 0.043(6) 0.039(5) 0.043(6) -0.001(4) -0.001(5) 0.020(5)
C13 0.049(7) 0.045(7) 0.066(8) 0.002(6) 0.020(6) 0.017(6)
C6 0.037(5) 0.043(5) 0.047(6) -0.002(5) -0.001(4) 0.015(5)
C5 0.044(6) 0.047(6) 0.059(6) -0.013(5) -0.001(5) 0.019(5)
C4 0.054(6) 0.029(5) 0.043(6) 0.000(4) -0.003(5) 0.014(5)
C8 0.032(5) 0.048(6) 0.053(6) -0.001(5) 0.001(5) 0.015(4)
O1 0.068(5) 0.055(4) 0.064(5) 0.021(4) 0.018(4) 0.021(4)
C7 0.047(6) 0.033(5) 0.065(7) 0.004(5) 0.008(5) 0.015(5)
C3 0.056(6) 0.053(6) 0.037(5) -0.003(5) 0.004(5) 0.033(6)
C1 0.063(7) 0.055(6) 0.032(6) -0.011(5) -0.005(5) 0.035(6)
C11 0.053(7) 0.055(6) 0.056(7) -0.006(5) -0.012(5) 0.019(5)
C12 0.067(8) 0.098(9) 0.049(7) 0.007(6) 0.010(6) 0.045(7)
C9 0.059(7) 0.077(8) 0.054(7) 0.022(6) -0.003(6) 0.025(6)
C15 0.065(7) 0.091(8) 0.056(7) 0.012(6) -0.012(6) 0.035(6)
C10 0.068(8) 0.065(7) 0.064(7) 0.003(6) 0.011(6) 0.026(6)
O4 0.068(5) 0.069(5) 0.109(6) 0.017(5) 0.017(5) 0.027(5)
O1W 0.252(15) 0.201(12) 0.178(11) -0.093(10) -0.172(12) 0.142(12)
C16 0.78(9) 0.90(10) 0.19(2) -0.03(4) -0.04(4) 0.81(9)
O2 0.062(4) 0.067(5) 0.056(5) -0.002(4) -0.016(4) 0.028(4)
O3 0.049(4) 0.059(4) 0.074(5) -0.007(4) -0.011(4) 0.016(4)
C18 0.33(4) 0.42(5) 0.120(18) 0.15(3) 0.00(2) 0.11(4)
C14 0.067(7) 0.064(7) 0.067(8) -0.001(6) -0.012(6) 0.013(6)
C17 0.52(7) 0.34(5) 0.17(3) -0.02(3) -0.13(4) 0.18(5)

loop_
_atom_type_symbol
_atom_type_description
_atom_type_scat_dispersion_real
_atom_type_scat_dispersion_imag
_atom_type_scat_source
C C 0.0033 0.0016 'International Tables Vol C Tables 4.2.6.8 and 6.1.1.4'
H H 0.0000 0.0000 'International Tables Vol C Tables 4.2.6.8 and 6.1.1.4'
O O 0.0106 0.0060 'International Tables Vol C Tables 4.2.6.8 and 6.1.1.4'
Zn Zn 0.2839 1.4301 'International Tables Vol C Tables 4.2.6.8 and 6.1.1.4'

loop_
_geom_angle_atom_site_label_1
_geom_angle_atom_site_label_2
_geom_angle_atom_site_label_3
_geom_angle
_geom_angle_site_symmetry_1
_geom_angle_site_symmetry_3
O1W Zn1 O3 97.7(5) . 4_655
O1W Zn1 O1 97.9(5) . .
O3 Zn1 O1 164.3(3) 4_655 .
O1W Zn1 O4 102.5(5) . 6_765
O3 Zn1 O4 89.1(3) 4_655 6_765
O1 Zn1 O4 88.7(3) . 6_765
O1W Zn1 O2 102.7(5) . 2_655
O3 Zn1 O2 88.5(3) 4_655 2_655
O1 Zn1 O2 86.9(3) . 2_655
O4 Zn1 O2 154.7(3) 6_765 2_655
O1W Zn1 Zn1 178.5(6) . 6_765
O3 Zn1 Zn1 83.4(2) 4_655 6_765
O1 Zn1 Zn1 81.0(2) . 6_765
O4 Zn1 Zn1 78.5(2) 6_765 6_765
O2 Zn1 Zn1 76.27(19) 2_655 6_765
C7 C2 C3 119.3(8) . .
C7 C2 C1 120.6(8) . .
C3 C2 C1 120.1(8) . .
O1 C13 O4 123.7(9) . .
O1 C13 C4 119.0(10) . .
O4 C13 C4 117.3(10) . .
C7 C6 C5 114.3(8) . .
C7 C6 C8 123.8(8) . .
C5 C6 C8 121.9(8) . .
C4 C5 C6 123.4(8) . .
C5 C4 C3 118.0(8) . .
C5 C4 C13 122.5(9) . .
C3 C4 C13 119.5(9) . .
C9 C8 C12 114.3(9) . .
C9 C8 C6 122.9(8) . .
C12 C8 C6 122.7(8) . .
C13 O1 Zn1 127.8(7) . .
C2 C7 C6 123.6(8) . .
C2 C3 C4 121.3(8) . .
O2 C1 O3 124.8(9) . .
O2 C1 C2 117.7(9) . .
O3 C1 C2 117.4(8) . .
C10 C11 C15 113.5(9) . .
C10 C11 C14 123.1(10) . .
C15 C11 C14 123.3(10) . .
C15 C12 C8 124.4(10) . .
C8 C9 C10 122.8(10) . .
C12 C15 C11 121.0(10) . .
C9 C10 C11 123.9(10) . .
C13 O4 Zn1 128.6(7) . 6_765
C1 O2 Zn1 131.3(7) . 3_665
C1 O3 Zn1 124.3(6) . 4_545
C16 C14 C11 114.3(16) . .
C16 C14 C18 111.0(14) . .
C11 C14 C18 113.3(12) . .
C16 C14 C17 108.2(15) . .
C11 C14 C17 112.7(13) . .
C18 C14 C17 95.8(12) . .

loop_
_geom_bond_atom_site_label_1
_geom_bond_atom_site_label_2
_geom_bond_distance
_geom_bond_site_symmetry_2
Zn1 O1W 1.869(9) .
Zn1 O3 1.998(6) 4_655
Zn1 O1 2.013(6) .
Zn1 O4 2.051(8) 6_765
Zn1 O2 2.065(6) 2_655
Zn1 Zn1 2.9511(17) 6_765
C2 C7 1.353(12) .
C2 C3 1.377(12) .
C2 C1 1.490(12) .
C13 O1 1.251(12) .
C13 O4 1.274(12) .
C13 C4 1.453(13) .
C6 C7 1.410(12) .
C6 C5 1.420(12) .
C6 C8 1.451(12) .
C5 C4 1.373(12) .
C4 C3 1.389(12) .
C8 C9 1.355(13) .
C8 C12 1.419(13) .
C1 O2 1.237(10) .
C1 O3 1.279(11) .
C11 C10 1.403(14) .
C11 C15 1.429(14) .
C11 C14 1.439(14) .
C12 C15 1.347(13) .
C9 C10 1.370(13) .
O4 Zn1 2.051(8) 6_765
C16 C14 1.30(2) .
O2 Zn1 2.065(6) 3_665
O3 Zn1 1.998(6) 4_545
C18 C14 1.55(2) .
C14 C17 1.60(2) .
